data_2238074
loop_
_publ_author_name
'Bourguiba Fakhar, Noura'
'Zid, Mohamed Faouzi'
'Driss, Ahmed'

_publ_section_title
;
 Na~7~Cr~4~(P~2~O~7~)~4~PO~4~
;
_journal_coeditor_code WM2734
_journal_issue 5
_journal_name_full 'Acta Crystallographica Section E'
_journal_page_first i27
_journal_page_last i28
_journal_paper_doi 10.1107/S1600536813008726
_journal_volume 69
_journal_year 2013
_chemical_formula_iupac 'Na7 Cr4 (P2 O7)4 P O4'
_chemical_formula_moiety 'Cr4 Na7 O32 P9'
_chemical_formula_sum 'Cr4 Na7 O32 P9'
_chemical_formula_weight 1159.66
_chemical_name_systematic
;
Heptasodium tetrachromium(III) tetrakis(diphosphate) orthophosphate
;
_space_group_IT_number 114
_symmetry_cell_setting tetragonal
_symmetry_space_group_name_Hall 'P -4 2n'
_symmetry_space_group_name_H-M 'P -4 21 c'
_atom_sites_solution_primary direct
_atom_sites_solution_secondary difmap
_audit_creation_method SHELXL-97
_cell_angle_alpha 90.00
_cell_angle_beta 90.00
_cell_angle_gamma 90.00
_cell_formula_units_Z 2
_cell_length_a 14.058(2)
_cell_length_b 14.058(2)
_cell_length_c 6.3103(8)
_cell_measurement_reflns_used 25
_cell_measurement_temperature 298(2)
_cell_measurement_theta_max 15
_cell_measurement_theta_min 11
_cell_volume 1247.1(3)
_computing_cell_refinement 'CAD-4 EXPRESS (Duisenberg, 1992; Mac\'i\<cek & Yordanov, 1992)'
_computing_data_collection 'CAD-4 EXPRESS (Duisenberg, 1992; Mac\'i\<cek & Yordanov, 1992)'
_computing_data_reduction 'XCAD4 (Harms & Wocadlo, 1995)'
_computing_molecular_graphics 'DIAMOND (Brandenburg, 1998)'
_computing_publication_material 'WinGX (Farrugia, 2012)'
_computing_structure_refinement 'SHELXL97 (Sheldrick, 2008)'
_computing_structure_solution 'SHELXS97 (Sheldrick, 2008)'
_diffrn_ambient_temperature 298(2)
_diffrn_measured_fraction_theta_full 1.000
_diffrn_measured_fraction_theta_max 1.000
_diffrn_measurement_device_type 'Enraf--Nonius CAD-4'
_diffrn_measurement_method \w/2\q
_diffrn_radiation_monochromator graphite
_diffrn_radiation_source 'fine-focus sealed tube'
_diffrn_radiation_type MoK\a
_diffrn_radiation_wavelength 0.71073
_diffrn_reflns_av_R_equivalents 0.0299
_diffrn_reflns_av_sigmaI/netI 0.0307
_diffrn_reflns_limit_h_max 17
_diffrn_reflns_limit_h_min -1
_diffrn_reflns_limit_k_max 17
_diffrn_reflns_limit_k_min -1
_diffrn_reflns_limit_l_max 8
_diffrn_reflns_limit_l_min -8
_diffrn_reflns_number 3276
_diffrn_reflns_theta_full 26.96
_diffrn_reflns_theta_max 26.96
_diffrn_reflns_theta_min 2.05
_diffrn_standards_decay_% 1.1
_diffrn_standards_interval_time 120
_diffrn_standards_number 2
_exptl_absorpt_coefficient_mu 2.544
_exptl_absorpt_correction_T_max 0.75
_exptl_absorpt_correction_T_min 0.61
_exptl_absorpt_correction_type psi-scan
_exptl_absorpt_process_details '(North <i>et al.</i>, 1968)'
_exptl_crystal_colour green
_exptl_crystal_density_diffrn 3.088
_exptl_crystal_density_method 'not measured'
_exptl_crystal_description prism
_exptl_crystal_F_000 1128
_exptl_crystal_size_max 0.24
_exptl_crystal_size_mid 0.16
_exptl_crystal_size_min 0.11
_refine_diff_density_max 0.298
_refine_diff_density_min -0.264
_refine_ls_abs_structure_details 'Flack (1983), 1349 Friedel pairs'
_refine_ls_abs_structure_Flack -0.03(2)
_refine_ls_extinction_coef 0.0014(4)
_refine_ls_extinction_expression Fc^*^=kFc[1+0.001xFc^2^\l^3^/sin(2\q)]^-1/4^
_refine_ls_extinction_method 'SHELXL97 (Sheldrick, 2008)'
_refine_ls_goodness_of_fit_ref 1.123
_refine_ls_matrix_type full
_refine_ls_number_parameters 123
_refine_ls_number_reflns 1349
_refine_ls_number_restraints 0
_refine_ls_restrained_S_all 1.123
_refine_ls_R_factor_all 0.0259
_refine_ls_R_factor_gt 0.0226
_refine_ls_shift/su_max 0.001
_refine_ls_shift/su_mean 0.000
_refine_ls_structure_factor_coef Fsqd
_refine_ls_weighting_details 'calc w=1/[\s^2^(Fo^2^)+(0.0275P)^2^+0.8748P] where P=(Fo^2^+2Fc^2^)/3'
_refine_ls_weighting_scheme calc
_refine_ls_wR_factor_gt 0.0591
_refine_ls_wR_factor_ref 0.0603
_reflns_number_gt 1277
_reflns_number_total 1349
_reflns_threshold_expression I>2\s(I)
_cod_data_source_file wm2734.cif
_cod_data_source_block I
_cod_original_sg_symbol_Hall 'P -4 2 n'
_cod_database_code 2238074
_cod_database_fobs_code 2238074

loop_
_symmetry_equiv_pos_as_xyz
'x, y, z'
'x+1/2, -y+1/2, -z+1/2'
'-x, -y, z'
'-x+1/2, y+1/2, -z+1/2'
'-y+1/2, -x+1/2, z+1/2'
'-y, x, -z'
'y, -x, -z'
'y+1/2, x+1/2, z+1/2'

loop_
_atom_site_type_symbol
_atom_site_label
_atom_site_fract_x
_atom_site_fract_y
_atom_site_fract_z
_atom_site_U_iso_or_equiv
_atom_site_adp_type
_atom_site_calc_flag
_atom_site_refinement_flags
_atom_site_occupancy
_atom_site_symmetry_multiplicity
Cr Cr1 0.69014(3) 0.38036(3) 0.12660(8) 0.00602(13) Uani d . 1 1
P P1 0.74875(6) 0.38494(6) 0.64161(12) 0.00652(18) Uani d . 1 1
P P2 0.55451(6) 0.20026(6) 0.10207(12) 0.00729(17) Uani d . 1 1
P P3 0.5000 0.5000 0.0000 0.0061(3) Uani d S 1 4
Na Na1 0.75651(11) 0.59258(11) 0.3964(2) 0.0183(3) Uani d . 1 1
Na Na2 0.5141(6) -0.0143(7) 0.8247(4) 0.0306(19) Uani d P 0.50 1
Na Na3 0.5000 0.5000 0.5000 0.0371(9) Uani d S 1 4
O O1 0.68067(16) 0.35965(16) 0.8190(3) 0.0105(5) Uani d . 1 1
O O2 0.74924(16) 0.50631(17) 0.0806(3) 0.0093(4) Uani d . 1 1
O O3 0.64622(16) 0.24863(16) 0.1722(4) 0.0126(5) Uani d . 1 1
O O4 0.69139(17) 0.39839(19) 0.4399(3) 0.0147(5) Uani d . 1 1
O O5 0.56956(18) 0.09593(15) 0.0691(4) 0.0151(5) Uani d . 1 1
O O6 0.82198(16) 0.33400(16) 0.1196(4) 0.0129(5) Uani d . 1 1
O O7 0.79078(18) 0.48798(18) 0.6892(4) 0.0156(6) Uani d . 1 1
O O8 0.56314(15) 0.43921(15) 0.1477(3) 0.0098(4) Uani d . 1 1

loop_
_atom_site_aniso_label
_atom_site_aniso_U_11
_atom_site_aniso_U_22
_atom_site_aniso_U_33
_atom_site_aniso_U_12
_atom_site_aniso_U_13
_atom_site_aniso_U_23
Cr1 0.0069(2) 0.0075(2) 0.0037(2) 0.0007(2) 0.00016(19) 0.00024(19)
P1 0.0083(3) 0.0072(4) 0.0040(3) 0.0003(3) -0.0001(3) -0.0005(3)
P2 0.0069(4) 0.0080(4) 0.0070(3) 0.0005(3) 0.0005(3) 0.0005(3)
P3 0.0065(4) 0.0065(4) 0.0052(7) 0.000 0.000 0.000
Na1 0.0212(7) 0.0191(7) 0.0145(7) 0.0042(6) -0.0030(6) -0.0006(6)
Na2 0.030(5) 0.051(6) 0.0106(11) -0.026(3) 0.0022(15) -0.0030(18)
Na3 0.0519(14) 0.0519(14) 0.0076(13) 0.000 0.000 0.000
O1 0.0111(11) 0.0152(12) 0.0052(10) -0.0017(10) 0.0014(9) 0.0012(8)
O2 0.0126(10) 0.0086(10) 0.0068(9) -0.0020(10) 0.0019(9) 0.0003(9)
O3 0.0113(12) 0.0106(11) 0.0157(11) -0.0022(10) -0.0030(9) 0.0052(10)
O4 0.0121(11) 0.0289(14) 0.0031(10) 0.0044(11) -0.0018(9) -0.0023(9)
O5 0.0206(13) 0.0092(11) 0.0154(12) 0.0006(11) -0.0005(10) -0.0008(9)
O6 0.0120(11) 0.0131(11) 0.0137(11) 0.0043(9) 0.0025(10) 0.0025(10)
O7 0.0279(13) 0.0099(12) 0.0089(10) -0.0072(11) 0.0060(9) -0.0029(9)
O8 0.0088(10) 0.0115(10) 0.0090(10) 0.0018(9) 0.0002(9) 0.0020(9)

loop_
_atom_type_symbol
_atom_type_description
_atom_type_scat_dispersion_real
_atom_type_scat_dispersion_imag
_atom_type_scat_source
O O 0.0106 0.0060 'International Tables Vol C Tables 4.2.6.8 and 6.1.1.4'
Cr Cr 0.3209 0.6236 'International Tables Vol C Tables 4.2.6.8 and 6.1.1.4'
Na Na 0.0362 0.0249 'International Tables Vol C Tables 4.2.6.8 and 6.1.1.4'
P P 0.1023 0.0942 'International Tables Vol C Tables 4.2.6.8 and 6.1.1.4'

loop_
_geom_angle_atom_site_label_1
_geom_angle_atom_site_label_2
_geom_angle_atom_site_label_3
_geom_angle_site_symmetry_1
_geom_angle_site_symmetry_3
_geom_angle
O6 Cr1 O1 . 1_554 89.58(10)
O6 Cr1 O8 . . 173.94(10)
O1 Cr1 O8 1_554 . 93.87(10)
O6 Cr1 O3 . . 89.26(10)
O1 Cr1 O3 1_554 . 89.08(10)
O8 Cr1 O3 . . 95.77(9)
O6 Cr1 O2 . . 84.11(9)
O1 Cr1 O2 1_554 . 90.93(9)
O8 Cr1 O2 . . 90.84(9)
O3 Cr1 O2 . . 173.37(10)
O6 Cr1 O4 . . 93.21(10)
O1 Cr1 O4 1_554 . 176.41(10)
O8 Cr1 O4 . . 83.55(9)
O3 Cr1 O4 . . 88.70(10)
O2 Cr1 O4 . . 91.60(10)
O6 P1 O1 8_545 . 115.82(13)
O6 P1 O4 8_545 . 114.92(14)
O1 P1 O4 . . 108.24(13)
O6 P1 O7 8_545 . 104.97(13)
O1 P1 O7 . . 107.96(13)
O4 P1 O7 . . 104.00(14)
O5 P2 O2 . 7_565 114.64(13)
O5 P2 O3 . . 111.00(14)
O2 P2 O3 7_565 . 113.01(13)
O5 P2 O7 . 7_566 105.71(14)
O2 P2 O7 7_565 7_566 108.91(13)
O3 P2 O7 . 7_566 102.57(13)
O8 P3 O8 7_565 6_655 105.79(16)
O8 P3 O8 7_565 . 111.34(8)
O8 P3 O8 6_655 . 111.34(8)
O8 P3 O8 7_565 3_665 111.34(8)
O8 P3 O8 6_655 3_665 111.34(8)
O8 P3 O8 . 3_665 105.79(16)
O2 Na1 O7 . . 110.26(10)
O2 Na1 O5 . 4_655 97.43(9)
O7 Na1 O5 . 4_655 75.20(9)
O2 Na1 O1 . 6_656 76.17(8)
O7 Na1 O1 . 6_656 149.73(10)
O5 Na1 O1 4_655 6_656 134.49(10)
O2 Na1 O3 . 4_655 108.46(9)
O7 Na1 O3 . 4_655 122.20(10)
O5 Na1 O3 4_655 4_655 58.61(8)
O1 Na1 O3 6_656 4_655 80.42(8)
O2 Na1 O4 . 6_656 122.82(9)
O7 Na1 O4 . 6_656 100.16(9)
O5 Na1 O4 4_655 6_656 137.47(10)
O1 Na1 O4 6_656 6_656 55.52(7)
O3 Na1 O4 4_655 6_656 92.97(8)
O2 Na1 O3 . 6_656 163.67(10)
O7 Na1 O3 . 6_656 55.20(8)
O5 Na1 O3 4_655 6_656 86.26(8)
O1 Na1 O3 6_656 6_656 112.39(8)
O3 Na1 O3 4_655 6_656 87.08(7)
O4 Na1 O3 6_656 6_656 59.27(7)
O2 Na1 O4 . . 64.97(8)
O7 Na1 O4 . . 54.17(8)
O5 Na1 O4 4_655 . 108.96(9)
O1 Na1 O4 6_656 . 108.52(9)
O3 Na1 O4 4_655 . 166.12(9)
O4 Na1 O4 6_656 . 100.85(10)
O3 Na1 O4 6_656 . 98.76(8)
O5 Na2 O5 3_656 8_545 178.4(3)
O5 Na2 O5 3_656 1_556 93.46(16)
O5 Na2 O5 8_545 1_556 87.5(4)
O5 Na2 O5 3_656 5 87.6(4)
O5 Na2 O5 8_545 5 90.98(15)
O5 Na2 O5 1_556 5 153.1(3)
O5 Na2 O7 3_656 4_646 123.3(2)
O5 Na2 O7 8_545 4_646 58.2(2)
O5 Na2 O7 1_556 4_646 71.2(3)
O5 Na2 O7 5 4_646 129.47(19)
O8 Na3 O8 6_656 3_665 139.91(6)
O8 Na3 O8 6_656 . 139.91(6)
O8 Na3 O8 3_665 . 57.99(9)
O8 Na3 O8 6_656 7_566 57.99(9)
O8 Na3 O8 3_665 7_566 139.91(6)
O8 Na3 O8 . 7_566 139.91(6)

loop_
_geom_bond_atom_site_label_1
_geom_bond_atom_site_label_2
_geom_bond_site_symmetry_2
_geom_bond_distance
_geom_bond_publ_flag
Cr1 O6 . 1.965(2) y
Cr1 O1 1_554 1.967(2) y
Cr1 O8 . 1.972(2) y
Cr1 O3 . 1.973(2) y
Cr1 O2 . 1.977(2) y
Cr1 O4 . 1.993(2) y
P1 O6 8_545 1.496(2) y
P1 O1 . 1.515(2) y
P1 O4 . 1.518(2) y
P1 O7 . 1.593(3) y
P2 O5 . 1.496(2) y
P2 O2 7_565 1.514(2) y
P2 O3 . 1.523(2) y
P2 O7 7_566 1.620(2) y
P3 O8 7_565 1.545(2) n
P3 O8 6_655 1.545(2) n
P3 O8 . 1.545(2) y
P3 O8 3_665 1.545(2) n
Na1 O2 . 2.335(2) n
Na1 O7 . 2.410(3) n
Na1 O5 4_655 2.455(3) n
Na1 O1 6_656 2.459(3) n
Na1 O3 4_655 2.621(3) n
Na1 O4 6_656 2.782(3) n
Na1 O3 6_656 2.826(3) n
Na1 O4 . 2.892(3) n
Na2 O5 3_656 2.254(9) n
Na2 O5 8_545 2.305(9) n
Na2 O5 1_556 2.321(10) n
Na2 O5 5 2.366(9) n
Na2 O7 4_646 2.744(9) n
Na3 O8 6_656 2.542(2) n
Na3 O8 3_665 2.542(2) n
Na3 O8 . 2.542(2) n
Na3 O8 7_566 2.542(2) n
